data_1537461
loop_
_publ_author_name
'Jandali, M.Z.'
'Eulenberger, G.'
'Hahn, H.'

_publ_section_title
;
 Die Kristallstrukturen von Hg2 P2 S6 und Hg2 P2 Se6
;
_journal_name_full 'Zeitschrift fuer Anorganische und Allgemeine Chemie'
_journal_page_first 105
_journal_page_last 118
_journal_volume 447
_journal_year 1978
_chemical_formula_sum 'Hg2 P2 S6'
_space_group_IT_number 2
_symmetry_space_group_name_Hall '-P 1'
_symmetry_space_group_name_H-M 'P -1'
_cell_angle_alpha 96.21
_cell_angle_beta 105.69
_cell_angle_gamma 119.15
_cell_formula_units_Z 1
_cell_length_a 6.252
_cell_length_b 6.262
_cell_length_c 7.126
_cell_volume 224.820
_citation_journal_id_ASTM ZAACAB
_cod_data_source_file Jandali_ZAACAB_1978_867.cif
_cod_data_source_block Hg2P2S6
_cod_original_cell_volume 224.8199
_cod_database_code 1537461

loop_
_symmetry_equiv_pos_as_xyz
x,y,z
-x,-y,-z

loop_
_atom_site_label
_atom_site_type_symbol
_atom_site_fract_x
_atom_site_fract_y
_atom_site_fract_z
_atom_site_occupancy
_atom_site_U_iso_or_equiv
S1 S-2 0.0761 0.3345 0.1901 1 0.0
S2 S-2 0.2883 0.2543 0.7368 1 0.0
S3 S-2 0.5024 0.1401 0.2804 1 0.0
P1 P+4 0.4546 0.4375 0.3312 1 0.0
Hg1 Hg+2 0.8822 0.2511 0.661 1 0.0
